data_2003599
loop_
_publ_author_name
'Chiaroni, A.'
'Riche, C.'
'Benharref, A.'
'El Jamili, H.'
'Lassaba, E.'

_publ_contact_author
;
      Dr Claude Riche
      Institut de Chimie des Substances Naturelles
      C.N.R.S.
      91198 Gif-sur-Yvette CEDEX
      France
;
_publ_section_title
;
 2\a,3\a:7\b,13\b-Di\'epoxy-<i>trans</i>-himachalane
;
_journal_issue 6
_journal_name_full 'Acta Crystallographica Section C'
_journal_page_first 1171
_journal_page_last 1173
_journal_paper_doi 10.1107/S0108270194014125
_journal_volume 51
_journal_year 1995
_chemical_compound_source
;
from chemical synthesis
;
_chemical_formula_moiety 'C15 H24 O2'
_chemical_formula_sum 'C15 H24 O2'
_chemical_formula_weight 236.35
_chemical_name_systematic
;
 2\a,3\a,7\b,13\b-di\'epoxy-trans-himachalane.
;
_space_group_IT_number 4
_symmetry_cell_setting monoclinic
_symmetry_space_group_name_Hall 'P 2yb'
_symmetry_space_group_name_H-M 'P 1 21 1'
_atom_type_scat_source 'International Tables for X-ray Crystallography (Tome IV, Tableau 2,2B)'
_cell_angle_alpha 90.00
_cell_angle_beta 111.53(4)
_cell_angle_gamma 90.00
_cell_formula_units_Z 2
_cell_length_a 8.017(2)
_cell_length_b 11.103(3)
_cell_length_c 8.263(3)
_cell_measurement_reflns_used 25
_cell_measurement_temperature 293
_cell_measurement_theta_max 12.4
_cell_measurement_theta_min 8.3
_cell_volume 684.2(4)
_computing_data_collection 'Philips  PW1100/20 software (1974)'
_computing_data_reduction 'PHIL (Riche, 1981)'
_computing_molecular_graphics 'R3M  (Riche,1983);  ORTEP (Johnson, 1965)'
_computing_publication_material 'ACTACIF (Riche, 1992)'
_computing_structure_refinement 'SHELX76   (Sheldrick, 1976)'
_computing_structure_solution 'SHELXS86  (Sheldrick, 1985)'
_diffrn_ambient_temperature 293
_diffrn_measurement_device 'Philips PW100 diffractometer'
_diffrn_measurement_method \q/2\q
_diffrn_radiation_monochromator graphite
_diffrn_radiation_source 'X-ray tube'
_diffrn_radiation_type 'Mo K\a'
_diffrn_radiation_wavelength 0.7107
_diffrn_reflns_av_R_equivalents 0.024
_diffrn_reflns_limit_h_max 8
_diffrn_reflns_limit_h_min -9
_diffrn_reflns_limit_k_max 13
_diffrn_reflns_limit_k_min 0
_diffrn_reflns_limit_l_max 9
_diffrn_reflns_limit_l_min 0
_diffrn_reflns_number 1348
_diffrn_reflns_theta_max 25.00
_diffrn_reflns_theta_min 2.65
_diffrn_standards_decay_% 3
_diffrn_standards_interval_time 180
_diffrn_standards_number 3
_exptl_absorpt_coefficient_mu 0.07
_exptl_absorpt_correction_type none
_exptl_crystal_colour colourless
_exptl_crystal_density_diffrn 1.15
_exptl_crystal_description prism
_exptl_crystal_F_000 260.00
_exptl_crystal_size_max 0.90
_exptl_crystal_size_mid 0.70
_exptl_crystal_size_min 0.50
_refine_diff_density_max 0.26
_refine_diff_density_min -0.22
_refine_ls_extinction_method none
_refine_ls_goodness_of_fit_obs 1.04
_refine_ls_hydrogen_treatment noref
_refine_ls_matrix_type full
_refine_ls_number_parameters 153
_refine_ls_number_reflns 1111
_refine_ls_R_factor_obs 0.057
_refine_ls_shift/esd_max 0.02
_refine_ls_structure_factor_coef F
_refine_ls_weighting_details 'w = 1/[\s^2^(F) +  0.0012F^2^]'
_refine_ls_weighting_scheme calc
_refine_ls_wR_factor_obs 0.075
_reflns_number_observed 1111
_reflns_number_total 1268
_reflns_observed_criterion refl_observed_if_I_>_3.0_sigma(I)
_cod_data_source_file pa1152.cif
_cod_data_source_block diepo
_cod_depositor_comments
;
The following automatic conversions were performed:

'_refine_ls_weighting_scheme' value 'w = 1/[\s^2^(F) + 0.0012F^2^]'
was changed to 'calc'. New tag '_refine_ls_weighting_details' was
created. The value of the new tag was set to 'w = 1/[\s^2^(F) +
0.0012F^2^]'.

Automatic conversion script
Id: cif_fix_values 3143 2015-03-26 13:38:13Z robertas 
;
_cod_original_cell_volume 684.2(3)
_cod_original_sg_symbol_H-M 'P 21'
_cod_database_code 2003599

loop_
_symmetry_equiv_pos_as_xyz
+x,+y,+z
-x,1/2+y,-z

loop_
_atom_site_aniso_label
_atom_site_aniso_U_11
_atom_site_aniso_U_12
_atom_site_aniso_U_13
_atom_site_aniso_U_22
_atom_site_aniso_U_23
_atom_site_aniso_U_33
C1 0.0430(15) -0.0008(13) 0.0237(13) 0.0285(14) 0.0017(14) 0.0487(15)
C2 0.0449(16) -0.0030(14) 0.0209(14) 0.0389(17) -0.0077(16) 0.0588(18)
C3 0.0447(16) -0.0006(15) 0.0112(14) 0.0418(18) -0.0017(17) 0.0587(19)
C4 0.0532(20) 0.0127(16) 0.0251(19) 0.0492(22) -0.0004(19) 0.0765(26)
C5 0.0658(22) 0.0125(20) 0.0435(19) 0.0612(24) -0.0044(21) 0.0760(25)
C6 0.0515(17) -0.0020(15) 0.0270(14) 0.0393(17) -0.0025(15) 0.0516(18)
C7 0.0793(22) 0.0047(22) 0.0409(18) 0.0637(23) 0.0017(20) 0.0520(18)
C8 0.0900(28) 0.0010(26) 0.0189(19) 0.0864(35) 0.0165(21) 0.0461(19)
C9 0.0664(22) 0.0179(22) 0.0186(17) 0.0787(29) 0.0261(24) 0.0628(22)
C10 0.0455(16) 0.0048(19) 0.0220(16) 0.0675(24) 0.0169(22) 0.0699(21)
C11 0.0456(15) 0.0044(16) 0.0305(13) 0.0481(19) 0.0083(18) 0.0564(17)
C12 0.0684(26) 0.0190(22) 0.0039(20) 0.0734(30) 0.0022(22) 0.0669(27)
C13 0.1107(35) 0.0002(29) 0.0700(29) 0.0807(35) 0.0189(28) 0.0906(33)
C14 0.0818(29) 0.0248(23) 0.0520(24) 0.0686(31) 0.0017(23) 0.0840(30)
C15 0.0585(21) -0.0086(20) 0.0331(18) 0.0694(25) 0.0197(21) 0.0683(25)
O16 0.0464(13) -0.0089(12) 0.0151(12) 0.0471(14) -0.0024(17) 0.0958(18)
O17 0.1176(23) 0.0193(25) 0.0713(18) 0.1183(31) 0.0110(23) 0.0771(18)

loop_
_atom_site_label
_atom_site_fract_x
_atom_site_fract_y
_atom_site_fract_z
_atom_site_U_iso_or_equiv
_atom_site_thermal_displace_type
_atom_site_calc_flag
_atom_site_calc_attached_atom
C1 0.7137(4) 0.5470 0.2759(4) 0.042(3) Uani ? ?
C2 0.8522(4) 0.5238(4) 0.4545(4) 0.051(3) Uani ? ?
C3 0.9783(5) 0.4226(5) 0.4943(5) 0.053(3) Uani ? ?
C4 0.9779(5) 0.3434(5) 0.3485(5) 0.064(4) Uani ? ?
C5 0.9237(5) 0.4113(5) 0.1782(5) 0.071(5) Uani ? ?
C6 0.7391(4) 0.4701(4) 0.1298(4) 0.050(3) Uani ? ?
C7 0.6922(5) 0.5486(5) -0.0342(5) 0.068(4) Uani ? ?
C8 0.4955(6) 0.5632(6) -0.1404(5) 0.079(5) Uani ? ?
C9 0.3846(6) 0.6124(6) -0.0404(5) 0.074(5) Uani ? ?
C10 0.3736(4) 0.5278(5) 0.1014(5) 0.065(4) Uani ? ?
C11 0.5216(4) 0.5368(5) 0.2833(4) 0.052(3) Uani ? ?
C12 1.0457(6) 0.3671(5) 0.6719(6) 0.076(5) Uani ? ?
C13 0.8183(7) 0.6397(6) -0.0451(6) 0.097(7) Uani ? ?
C14 0.4852(6) 0.6484(5) 0.3743(6) 0.081(6) Uani ? ?
C15 0.5083(5) 0.4240(5) 0.3845(6) 0.069(5) Uani ? ?
O16 1.0399(3) 0.5446(4) 0.4826(4) 0.069(3) Uani ? ?
O17 0.7971(5) 0.5297(5) -0.1416(4) 0.107(5) Uani ? ?
H1 0.73062 0.63119 0.24166 0.047 Uiso calc C1
H2 0.76399 0.55191 0.50601 0.056 Uiso calc C2
H4a 0.89161 0.27577 0.33574 0.070 Uiso calc C4
H4b 1.10101 0.30965 0.37662 0.070 Uiso calc C4
H5a 0.92068 0.35387 0.08392 0.078 Uiso calc C5
H5b 1.01473 0.47538 0.18855 0.078 Uiso calc C5
H6 0.65576 0.39986 0.10820 0.055 Uiso calc C6
H8a 0.44617 0.48254 -0.18843 0.087 Uiso calc C8
H8b 0.48291 0.61936 -0.23879 0.087 Uiso calc C8
H9a 0.26017 0.62787 -0.12472 0.081 Uiso calc C9
H9b 0.43921 0.69013 0.01528 0.081 Uiso calc C9
H10a 0.37462 0.44350 0.05925 0.071 Uiso calc C10
H10b 0.25656 0.54349 0.11479 0.071 Uiso calc C10
H12a 1.01616 0.42089 0.75473 0.084 Uiso calc C12
H12b 1.16174 0.32481 0.69188 0.084 Uiso calc C12
H12c 0.95565 0.30788 0.68116 0.084 Uiso calc C12
H13a 0.93119 0.65526 0.05702 0.107 Uiso calc C13
H13b 0.77322 0.71732 -0.10714 0.107 Uiso calc C13
H14a 0.36283 0.64239 0.37946 0.089 Uiso calc C14
H14b 0.57671 0.65350 0.49509 0.089 Uiso calc C14
H14c 0.49239 0.72220 0.30782 0.089 Uiso calc C14
H15a 0.38523 0.41858 0.38825 0.075 Uiso calc C15
H15b 0.53205 0.35093 0.32555 0.075 Uiso calc C15
H15c 0.59875 0.42874 0.50577 0.075 Uiso calc C15

loop_
_geom_angle_atom_site_label_1
_geom_angle_atom_site_label_2
_geom_angle_atom_site_label_3
_geom_angle
_geom_angle_publ_flag
C2 C1 C6 114.1(3) yes
C2 C1 C11 109.3(2) yes
C6 C1 C11 113.7(2) yes
C1 C2 C3 123.4(3) yes
C1 C2 O16 118.4(3) yes
C3 C2 O16 59.9(3) yes
C2 C3 C4 118.3(4) yes
C2 C3 C12 120.4(4) yes
C2 C3 O16 59.7(3) yes
C4 C3 C12 116.3(4) yes
C4 C3 O16 113.3(4) yes
C12 C3 O16 116.0(4) yes
C3 C4 C5 111.9(4) yes
C4 C5 C6 112.1(4) yes
C1 C6 C5 115.0(3) yes
C1 C6 C7 108.3(3) yes
C5 C6 C7 111.9(3) yes
C6 C7 C8 116.1(4) yes
C6 C7 C13 119.8(4) yes
C6 C7 O17 116.7(4) yes
C8 C7 C13 119.5(4) yes
C8 C7 O17 112.3(4) yes
C13 C7 O17 59.3(3) yes
C7 C8 C9 114.7(4) yes
C8 C9 C10 113.9(4) yes
C9 C10 C11 117.9(4) yes
C1 C11 C10 112.5(3) yes
C1 C11 C14 109.1(3) yes
C1 C11 C15 110.3(3) yes
C10 C11 C14 108.3(4) yes
C10 C11 C15 107.3(3) yes
C14 C11 C15 109.2(4) yes
C7 C13 O17 59.9(3) yes
C2 O16 C3 60.4(3) yes
C7 O17 C13 60.7(3) yes

loop_
_geom_bond_atom_site_label_1
_geom_bond_atom_site_label_2
_geom_bond_distance
_geom_bond_publ_flag
C1 C2 1.508(4) yes
C1 C6 1.552(4) yes
C1 C11 1.568(5) yes
C2 C3 1.466(6) yes
C2 O16 1.454(4) yes
C3 C4 1.490(6) yes
C3 C12 1.498(6) yes
C3 O16 1.457(7) yes
C4 C5 1.513(6) yes
C5 C6 1.531(6) yes
C6 C7 1.537(6) yes
C7 C8 1.506(7) yes
C7 C13 1.456(8) yes
C7 O17 1.444(6) yes
C8 C9 1.521(7) yes
C9 C10 1.529(7) yes
C10 C11 1.539(5) yes
C11 C14 1.532(7) yes
C11 C15 1.531(7) yes
C13 O17 1.435(8) yes

loop_
_geom_torsion_atom_site_label_1
_geom_torsion_atom_site_label_2
_geom_torsion_atom_site_label_3
_geom_torsion_atom_site_label_4
_geom_torsion
_geom_torsion_publ_flag
C1 C2 C3 C4 4.3(3) yes
C2 C3 C4 C5 30.2(4) yes
C3 C4 C5 C6 -57.2(4) yes
C4 C5 C6 C1 50.6(4) yes
C5 C6 C1 C2 -16.3(3) yes
C6 C1 C2 C3 -11.3(3) yes
C11 C1 C6 C7 91.5(3) yes
C1 C6 C7 C8 -79.7(4) yes
C6 C7 C8 C9 56.0(4) yes
C7 C8 C9 C10 -65.9(5) yes
C8 C9 C10 C11 87.8(5) yes
C9 C10 C11 C1 -44.0(4) yes
C10 C11 C1 C6 -37.1(3) yes
